data_7035730
loop_
_publ_author_name
'Shankar, Krapa'
'Kirillov, Alexander M.'
'Baruah, Jubaraj B.'

_publ_section_title
;
 A modular approach for molecular recognition by zinc dipicolinate
 complexes.
;
_journal_issue 32
_journal_name_full 'Dalton transactions (Cambridge, England : 2003)'
_journal_page_first 14411
_journal_page_last 14423
_journal_paper_doi 10.1039/c5dt00652j
_journal_volume 44
_journal_year 2015
_chemical_formula_sum 'C47 H54 N4 O20 Zn'
_chemical_formula_weight 1060.31
_chemical_name_systematic
;
 ?
;
_space_group_crystal_system monoclinic
_space_group_IT_number 15
_space_group_name_Hall '-C 2yc'
_space_group_name_H-M_alt 'C 1 2/c 1'
_symmetry_space_group_name_Hall '-C 2yc'
_symmetry_space_group_name_H-M 'C 1 2/c 1'
_atom_sites_solution_hydrogens geom
_audit_creation_method SHELXL-2013
_audit_update_record
;
2015-05-30 deposited with the CCDC.
2015-07-08 downloaded from the CCDC.
;
_cell_angle_alpha 90
_cell_angle_beta 105.902(2)
_cell_angle_gamma 90
_cell_formula_units_Z 8
_cell_length_a 35.4376(15)
_cell_length_b 14.2504(6)
_cell_length_c 20.2796(9)
_cell_measurement_temperature 296(2)
_cell_volume 9849.3(7)
_computing_cell_refinement 'Bruker SMART'
_computing_data_collection 'Bruker SMART'
_computing_structure_refinement 'SHELXL-2013 (Sheldrick, 2013)'
_diffrn_ambient_temperature 296(2)
_diffrn_measured_fraction_theta_full 0.968
_diffrn_measured_fraction_theta_max 0.993
_diffrn_measurement_device_type 'CCD area detector'
_diffrn_measurement_method 'phi and omega scans'
_diffrn_radiation_type MoK\a
_diffrn_radiation_wavelength 0.71073
_diffrn_reflns_av_R_equivalents 0.0312
_diffrn_reflns_av_unetI/netI 0.0350
_diffrn_reflns_Laue_measured_fraction_full 0.968
_diffrn_reflns_Laue_measured_fraction_max 0.993
_diffrn_reflns_limit_h_max 42
_diffrn_reflns_limit_h_min -42
_diffrn_reflns_limit_k_max 15
_diffrn_reflns_limit_k_min -15
_diffrn_reflns_limit_l_max 23
_diffrn_reflns_limit_l_min -24
_diffrn_reflns_number 43157
_diffrn_reflns_point_group_measured_fraction_full 0.968
_diffrn_reflns_point_group_measured_fraction_max 0.993
_diffrn_reflns_theta_full 25.242
_diffrn_reflns_theta_max 24.999
_diffrn_reflns_theta_min 1.774
_exptl_absorpt_coefficient_mu 0.582
_exptl_crystal_colour red
_exptl_crystal_density_diffrn 1.430
_exptl_crystal_description block
_exptl_crystal_F_000 4432
_exptl_crystal_size_max 0.30
_exptl_crystal_size_mid 0.25
_exptl_crystal_size_min 0.21
_refine_diff_density_max 1.192
_refine_diff_density_min -0.557
_refine_diff_density_rms 0.070
_refine_ls_extinction_method none
_refine_ls_goodness_of_fit_ref 1.165
_refine_ls_hydrogen_treatment constr
_refine_ls_matrix_type full
_refine_ls_number_parameters 614
_refine_ls_number_reflns 8613
_refine_ls_number_restraints 0
_refine_ls_restrained_S_all 1.165
_refine_ls_R_factor_all 0.0975
_refine_ls_R_factor_gt 0.0640
_refine_ls_shift/su_max 0.005
_refine_ls_shift/su_mean 0.001
_refine_ls_structure_factor_coef Fsqd
_refine_ls_weighting_details
'w=exp[0.2142(sin\q/\l)^2^)]/[\s^2^(Fo^2^)+(0.0972P)^2^+12.3650P] where P=(0.0000Fo^2^+1.0000Fc^2^)'
_refine_ls_weighting_scheme calc
_refine_ls_wR_factor_gt 0.1759
_refine_ls_wR_factor_ref 0.1992
_reflns_Friedel_coverage 0.000
_reflns_number_gt 5372
_reflns_number_total 8612
_reflns_threshold_expression 'I > 2\s(I)'
_cod_data_source_file c5dt00652j1.cif
_cod_data_source_block Complex7
_cod_depositor_comments 'Adding full bibliography for 7035727--7035731.cif.'
_cod_database_code 7035730
_shelx_space_group_comment
;
The symmetry employed for this shelxl refinement is uniquely defined
by the following loop, which should always be used as a source of
symmetry information in preference to the above space-group names.
They are only intended as comments.
;

loop_
_space_group_symop_operation_xyz
'x, y, z'
'-x, y, -z+1/2'
'x+1/2, y+1/2, z'
'-x+1/2, y+1/2, -z+1/2'
'-x, -y, -z'
'x, -y, z-1/2'
'-x+1/2, -y+1/2, -z'
'x+1/2, -y+1/2, z-1/2'

loop_
_atom_site_label
_atom_site_type_symbol
_atom_site_fract_x
_atom_site_fract_y
_atom_site_fract_z
_atom_site_U_iso_or_equiv
_atom_site_adp_type
_atom_site_occupancy
_atom_site_site_symmetry_order
_atom_site_calc_flag
_atom_site_refinement_flags_posn
_atom_site_refinement_flags_adp
_atom_site_refinement_flags_occupancy
_atom_site_attached_hydrogens
Zn1 Zn 0.03279(2) 0.74746(3) 0.07292(3) 0.0551(2) Uani 1 1 d . . . 0
N1 N 0.05434(9) 0.6274(2) 0.04501(16) 0.0446(8) Uani 1 1 d . . . 0
N2 N 0.01051(9) 0.8677(2) 0.09775(17) 0.0494(8) Uani 1 1 d . . . 0
O4 O 0.07450(8) 0.7963(2) 0.01824(15) 0.0576(7) Uani 1 1 d . . . 0
O5 O -0.01821(9) 0.7714(2) -0.01385(15) 0.0609(8) Uani 1 1 d . . . 0
O3 O 0.11438(9) 0.7412(2) -0.04167(18) 0.0671(9) Uani 1 1 d . . . 0
O7 O 0.07303(9) 0.7828(2) 0.17394(15) 0.0683(9) Uani 1 1 d . . . 0
O9 O 0.14825(10) 0.7395(2) 0.25200(18) 0.0746(10) Uani 1 1 d . . . 0
H9 H 0.1269 0.7505 0.2247 0.112 Uiso 1 1 calc R U . 0
O1 O 0.00423(9) 0.6342(2) 0.11849(17) 0.0691(9) Uani 1 1 d . . . 0
C2 C 0.04243(11) 0.5451(3) 0.0632(2) 0.0507(10) Uani 1 1 d . . . 0
C6 C 0.08001(10) 0.6329(3) 0.0081(2) 0.0461(10) Uani 1 1 d . . . 0
O2 O 0.00156(10) 0.4783(3) 0.1256(2) 0.0851(11) Uani 1 1 d . . . 0
N3 N 0.17345(11) 0.9622(3) 0.1918(2) 0.0667(10) Uani 1 1 d . . . 0
H3A H 0.1490 0.9633 0.1694 0.080 Uiso 1 1 calc R U . 0
C17 C 0.25113(12) 0.9571(3) 0.2626(2) 0.0529(10) Uani 1 1 d . . . 0
O6 O -0.06500(10) 0.8773(2) -0.05461(18) 0.0855(11) Uani 1 1 d . . . 0
C47 C 0.17248(14) 1.0436(3) -0.0551(2) 0.0613(12) Uani 1 1 d . . . 0
H47 H 0.1514 1.0819 -0.0761 0.074 Uiso 1 1 calc R U . 0
C32 C 0.24457(13) 0.6986(3) 0.2234(2) 0.0555(11) Uani 1 1 d . . . 0
C37 C 0.21481(12) 0.7133(3) 0.2571(2) 0.0533(10) Uani 1 1 d . . . 0
C8 C -0.03652(12) 0.8468(3) -0.0098(2) 0.0570(11) Uani 1 1 d . . . 0
C3 C 0.05633(13) 0.4618(3) 0.0439(3) 0.0642(12) Uani 1 1 d . . . 0
H3 H 0.0477 0.4044 0.0559 0.077 Uiso 1 1 calc R U . 0
C41 C 0.26818(14) 0.8722(3) 0.0426(2) 0.0627(12) Uani 1 1 d . . . 0
H41 H 0.2647 0.8084 0.0489 0.075 Uiso 1 1 calc R U . 0
C40 C 0.23548(13) 0.9282(3) 0.0090(2) 0.0528(11) Uani 1 1 d . . . 0
C39 C 0.19710(13) 0.8914(3) -0.0151(2) 0.0565(11) Uani 1 1 d . . . 0
H39 H 0.1928 0.8278 -0.0097 0.068 Uiso 1 1 calc R U . 0
C34 C 0.29326(13) 0.7004(3) 0.3336(2) 0.0626(12) Uani 1 1 d . . . 0
C1 C 0.01385(13) 0.5535(4) 0.1064(2) 0.0604(12) Uani 1 1 d . . . 0
O11 O 0.12849(9) 0.9164(2) -0.06991(18) 0.0734(9) Uani 1 1 d . . . 0
H11A H 0.1280 0.8596 -0.0635 0.110 Uiso 1 1 calc R U . 0
C45 C 0.24169(12) 1.0249(3) -0.0009(2) 0.0507(11) Uani 1 1 d . . . 0
O10 O 0.33067(10) 0.6958(3) 0.37559(18) 0.0892(11) Uani 1 1 d . . . 0
H10A H 0.3463 0.6947 0.3523 0.134 Uiso 1 1 calc R U . 0
O12 O 0.28455(10) 1.1546(2) 0.0112(2) 0.0783(10) Uani 1 1 d . . . 0
H12A H 0.3075 1.1660 0.0133 0.117 Uiso 1 1 calc R U . 0
C36 C 0.22559(13) 0.7179(3) 0.3291(2) 0.0592(11) Uani 1 1 d . . . 0
H36 H 0.2062 0.7253 0.3517 0.071 Uiso 1 1 calc R U . 0
C10 C -0.03658(14) 0.9881(4) 0.0692(3) 0.0733(14) Uani 1 1 d . . . 0
H10 H -0.0589 1.0137 0.0392 0.088 Uiso 1 1 calc R U . 0
C9 C -0.02115(11) 0.9041(3) 0.0544(2) 0.0523(10) Uani 1 1 d . . . 0
C5 C 0.09535(12) 0.5522(3) -0.0116(2) 0.0596(12) Uani 1 1 d . . . 0
H5 H 0.1136 0.5557 -0.0369 0.072 Uiso 1 1 calc R U . 0
C4 C 0.08343(14) 0.4663(3) 0.0065(3) 0.0696(13) Uani 1 1 d . . . 0
H4 H 0.0936 0.4114 -0.0066 0.083 Uiso 1 1 calc R U . 0
C23 C 0.39391(13) 0.9596(4) 0.2655(3) 0.0684(13) Uani 1 1 d . . . 0
C28 C 0.17533(13) 0.7224(3) 0.2170(2) 0.0599(12) Uani 1 1 d . . . 0
C44 C 0.28061(14) 1.0621(3) 0.0232(2) 0.0587(11) Uani 1 1 d . . . 0
C38 C 0.16618(14) 0.9481(3) -0.0462(2) 0.0572(11) Uani 1 1 d . . . 0
C16 C 0.23933(14) 0.9613(3) 0.1916(2) 0.0642(12) Uani 1 1 d . . . 0
H16 H 0.2579 0.9624 0.1671 0.077 Uiso 1 1 calc R U . 0
C14 C 0.06416(15) 0.8579(4) 0.1996(3) 0.0795(15) Uani 1 1 d . . . 0
C7 C 0.09060(12) 0.7317(3) -0.0069(2) 0.0496(10) Uani 1 1 d . . . 0
C20 C 0.29345(12) 0.9549(3) 0.3031(2) 0.0618(12) Uani 1 1 d . . . 0
H20A H 0.2977 0.8997 0.3322 0.074 Uiso 1 1 calc R U . 0
H20B H 0.2986 1.0094 0.3329 0.074 Uiso 1 1 calc R U . 0
C33 C 0.28433(13) 0.6939(3) 0.2639(2) 0.0578(11) Uani 1 1 d . . . 0
H33 H 0.3043 0.6864 0.2427 0.069 Uiso 1 1 calc R U . 0
N4 N 0.44643(13) 0.9753(4) 0.1907(2) 0.0833(13) Uani 1 1 d . . . 0
H4A H 0.4636 0.9802 0.1681 0.100 Uiso 1 1 calc R U . 0
C21 C 0.32324(13) 0.9537(4) 0.2613(3) 0.0699(13) Uani 1 1 d . . . 0
H21A H 0.3190 0.8985 0.2322 0.084 Uiso 1 1 calc R U . 0
H21B H 0.3195 1.0087 0.2320 0.084 Uiso 1 1 calc R U . 0
C30 C 0.19568(17) 0.6974(4) 0.1143(2) 0.0749(14) Uani 1 1 d . . . 0
H30 H 0.1892 0.6912 0.0669 0.090 Uiso 1 1 calc R U . 0
C12 C 0.01499(14) 0.9959(4) 0.1739(3) 0.0739(14) Uani 1 1 d . . . 0
H12 H 0.0278 1.0269 0.2141 0.089 Uiso 1 1 calc R U . 0
C11 C -0.01804(15) 1.0329(4) 0.1295(3) 0.0813(16) Uani 1 1 d . . . 0
H11 H -0.0281 1.0894 0.1403 0.098 Uiso 1 1 calc R U . 0
C43 C 0.31086(14) 1.0058(4) 0.0559(3) 0.0652(12) Uani 1 1 d . . . 0
H43 H 0.3360 1.0308 0.0719 0.078 Uiso 1 1 calc R U . 0
C19 C 0.18340(14) 0.9586(3) 0.2599(3) 0.0700(13) Uani 1 1 d . . . 0
H19 H 0.1640 0.9577 0.2828 0.084 Uiso 1 1 calc R U . 0
C31 C 0.23380(16) 0.6897(3) 0.1512(2) 0.0686(13) Uani 1 1 d . . . 0
H31 H 0.2530 0.6784 0.1288 0.082 Uiso 1 1 calc R U . 0
C46 C 0.20889(14) 1.0809(3) -0.0335(2) 0.0594(11) Uani 1 1 d . . . 0
H46 H 0.2124 1.1445 -0.0402 0.071 Uiso 1 1 calc R U . 0
C15 C 0.20037(15) 0.9640(4) 0.1580(3) 0.0724(14) Uani 1 1 d . . . 0
H15 H 0.1926 0.9671 0.1103 0.087 Uiso 1 1 calc R U . 0
C13 C 0.02873(13) 0.9105(3) 0.1567(2) 0.0612(12) Uani 1 1 d . . . 0
C18 C 0.22189(13) 0.9561(3) 0.2963(2) 0.0623(12) Uani 1 1 d . . . 0
H18 H 0.2286 0.9538 0.3439 0.075 Uiso 1 1 calc R U . 0
O8 O 0.08279(13) 0.8924(3) 0.2553(2) 0.1270(19) Uani 1 1 d . . . 0
C29 C 0.16576(17) 0.7147(4) 0.1465(3) 0.0783(15) Uani 1 1 d . . . 0
H29 H 0.1398 0.7210 0.1205 0.094 Uiso 1 1 calc R U . 0
C42 C 0.30458(14) 0.9105(4) 0.0658(3) 0.0681(13) Uani 1 1 d . . . 0
H42 H 0.3256 0.8729 0.0884 0.082 Uiso 1 1 calc R U . 0
C35 C 0.26359(14) 0.7119(4) 0.3665(2) 0.0665(12) Uani 1 1 d . . . 0
H35 H 0.2700 0.7154 0.4140 0.080 Uiso 1 1 calc R U . 0
C24 C 0.40892(17) 0.8830(4) 0.2434(3) 0.0889(17) Uani 1 1 d . . . 0
H24 H 0.4017 0.8238 0.2548 0.107 Uiso 1 1 calc R U . 0
C25 C 0.43488(17) 0.8911(5) 0.2043(3) 0.0945(18) Uani 1 1 d . . . 0
H25 H 0.4442 0.8377 0.1876 0.113 Uiso 1 1 calc R U . 0
C22 C 0.36439(14) 0.9529(5) 0.3072(3) 0.0865(16) Uani 1 1 d . . . 0
H22A H 0.3688 0.8955 0.3339 0.104 Uiso 1 1 calc R U . 0
H22B H 0.3680 1.0054 0.3388 0.104 Uiso 1 1 calc R U . 0
C26 C 0.4326(2) 1.0494(5) 0.2103(5) 0.124(3) Uani 1 1 d . . . 0
H26 H 0.4407 1.1078 0.1989 0.148 Uiso 1 1 calc R U . 0
C27 C 0.4059(2) 1.0445(5) 0.2482(4) 0.119(3) Uani 1 1 d . . . 0
H27 H 0.3960 1.0993 0.2620 0.143 Uiso 1 1 calc R U . 0
O13 O 0.10428(11) 0.9585(3) 0.09604(19) 0.0863(10) Uiso 1 1 d . . . 2
O14 O 0.35660(11) 1.2164(3) 0.01173(19) 0.0874(10) Uiso 1 1 d . . . 2
O15 O -0.11054(11) 0.8170(3) -0.1804(2) 0.0934(11) Uiso 1 1 d . . . 2
O16 O 0.00154(13) 0.2840(3) 0.1357(2) 0.1113(13) Uiso 1 1 d . . . 2
O17 O -0.10158(16) 0.9251(4) -0.2872(3) 0.1411(18) Uiso 1 1 d . . . 2
O18 O 0.5000 1.2317(11) 0.2500 0.263(6) Uiso 1 2 d S . P 2
O19 O 0.0000 1.1960(11) 0.2500 0.262(6) Uiso 1 2 d S . P 2
O20 O 0.0886(3) 0.7702(5) 0.3664(4) 0.237(5) Uani 1 1 d . . . 2

loop_
_atom_site_aniso_label
_atom_site_aniso_U_11
_atom_site_aniso_U_22
_atom_site_aniso_U_33
_atom_site_aniso_U_23
_atom_site_aniso_U_13
_atom_site_aniso_U_12
Zn1 0.0539(3) 0.0514(4) 0.0579(3) -0.0059(2) 0.0115(2) 0.0127(2)
N1 0.0380(17) 0.046(2) 0.0486(19) -0.0013(15) 0.0107(15) 0.0015(14)
N2 0.0449(18) 0.053(2) 0.046(2) -0.0081(16) 0.0063(16) 0.0101(15)
O4 0.0565(17) 0.0491(19) 0.0677(19) -0.0050(15) 0.0179(15) -0.0014(14)
O5 0.0548(17) 0.0592(19) 0.0595(19) -0.0119(14) 0.0000(14) 0.0132(14)
O3 0.0626(19) 0.068(2) 0.079(2) 0.0037(16) 0.0334(18) -0.0058(15)
O7 0.0658(19) 0.074(2) 0.0546(19) -0.0135(16) -0.0011(15) 0.0241(17)
O9 0.0529(19) 0.094(3) 0.070(2) 0.0035(18) 0.0059(17) 0.0088(18)
O1 0.0653(19) 0.069(2) 0.083(2) 0.0071(17) 0.0377(18) 0.0115(16)
C2 0.043(2) 0.048(3) 0.060(3) 0.003(2) 0.011(2) 0.0010(18)
C6 0.037(2) 0.051(3) 0.046(2) -0.0018(18) 0.0051(18) 0.0021(17)
O2 0.082(2) 0.073(3) 0.114(3) 0.027(2) 0.050(2) -0.0002(19)
N3 0.051(2) 0.068(3) 0.075(3) -0.010(2) 0.006(2) -0.0014(18)
C17 0.055(2) 0.045(3) 0.060(3) -0.005(2) 0.017(2) -0.0003(18)
O6 0.079(2) 0.080(2) 0.073(2) -0.0169(18) -0.0211(19) 0.0293(19)
C47 0.066(3) 0.058(3) 0.057(3) 0.009(2) 0.013(2) 0.008(2)
C32 0.069(3) 0.043(3) 0.053(3) 0.006(2) 0.013(2) -0.002(2)
C37 0.059(3) 0.045(3) 0.053(3) 0.003(2) 0.010(2) 0.000(2)
C8 0.047(2) 0.060(3) 0.057(3) -0.003(2) 0.003(2) 0.008(2)
C3 0.057(3) 0.046(3) 0.089(4) 0.003(2) 0.019(3) 0.003(2)
C41 0.072(3) 0.050(3) 0.070(3) 0.005(2) 0.026(3) 0.011(2)
C40 0.066(3) 0.053(3) 0.047(2) 0.0032(19) 0.028(2) 0.008(2)
C39 0.068(3) 0.049(3) 0.057(3) 0.006(2) 0.025(2) 0.004(2)
C34 0.050(3) 0.065(3) 0.064(3) 0.000(2) 0.001(2) -0.002(2)
C1 0.049(2) 0.062(3) 0.070(3) 0.010(2) 0.016(2) 0.005(2)
O11 0.0595(19) 0.078(2) 0.078(2) 0.0156(19) 0.0114(17) -0.0039(17)
C45 0.060(3) 0.053(3) 0.043(2) 0.0017(18) 0.021(2) 0.006(2)
O10 0.059(2) 0.126(3) 0.073(2) -0.006(2) 0.0017(18) 0.003(2)
O12 0.075(2) 0.058(2) 0.108(3) 0.0063(19) 0.036(2) -0.0018(17)
C36 0.057(3) 0.063(3) 0.055(3) 0.002(2) 0.012(2) 0.001(2)
C10 0.062(3) 0.077(4) 0.071(3) -0.015(3) 0.002(2) 0.026(3)
C9 0.047(2) 0.057(3) 0.051(2) -0.005(2) 0.010(2) 0.013(2)
C5 0.054(2) 0.063(3) 0.066(3) -0.012(2) 0.024(2) 0.004(2)
C4 0.071(3) 0.050(3) 0.090(4) -0.009(2) 0.028(3) 0.009(2)
C23 0.052(3) 0.085(4) 0.066(3) 0.001(3) 0.012(2) 0.001(2)
C28 0.061(3) 0.048(3) 0.065(3) 0.006(2) 0.008(2) 0.004(2)
C44 0.069(3) 0.057(3) 0.058(3) 0.000(2) 0.032(2) 0.002(2)
C38 0.067(3) 0.056(3) 0.050(3) 0.005(2) 0.019(2) 0.001(2)
C16 0.065(3) 0.071(3) 0.062(3) -0.011(2) 0.025(3) -0.001(2)
C14 0.079(3) 0.090(4) 0.056(3) -0.014(3) -0.007(3) 0.027(3)
C7 0.043(2) 0.056(3) 0.048(2) -0.001(2) 0.008(2) -0.0013(19)
C20 0.058(3) 0.064(3) 0.063(3) -0.002(2) 0.015(2) 0.004(2)
C33 0.058(3) 0.054(3) 0.062(3) 0.001(2) 0.016(2) 0.001(2)
N4 0.068(3) 0.101(4) 0.087(3) 0.017(3) 0.032(2) -0.006(3)
C21 0.058(3) 0.082(4) 0.071(3) -0.007(3) 0.020(3) 0.001(2)
C30 0.096(4) 0.077(4) 0.045(3) 0.009(2) 0.007(3) -0.002(3)
C12 0.065(3) 0.084(4) 0.067(3) -0.026(3) 0.007(3) 0.018(3)
C11 0.075(3) 0.078(4) 0.082(4) -0.029(3) 0.005(3) 0.029(3)
C43 0.054(3) 0.068(3) 0.076(3) 0.000(3) 0.024(2) 0.005(2)
C19 0.062(3) 0.075(4) 0.078(4) -0.002(3) 0.027(3) -0.006(2)
C31 0.090(4) 0.060(3) 0.059(3) 0.003(2) 0.024(3) 0.001(3)
C46 0.074(3) 0.052(3) 0.056(3) 0.007(2) 0.024(2) 0.004(2)
C15 0.073(3) 0.078(4) 0.064(3) -0.013(3) 0.014(3) 0.002(3)
C13 0.056(3) 0.070(3) 0.054(3) -0.012(2) 0.009(2) 0.014(2)
C18 0.060(3) 0.071(3) 0.060(3) 0.002(2) 0.024(2) -0.007(2)
O8 0.129(3) 0.135(4) 0.074(3) -0.047(3) -0.044(3) 0.065(3)
C29 0.079(4) 0.074(3) 0.064(3) 0.009(3) -0.011(3) 0.001(3)
C42 0.060(3) 0.077(4) 0.071(3) 0.006(3) 0.023(2) 0.019(3)
C35 0.064(3) 0.080(3) 0.050(3) -0.004(2) 0.007(2) 0.001(3)
C24 0.097(4) 0.072(4) 0.114(5) 0.005(3) 0.055(4) -0.002(3)
C25 0.094(4) 0.094(5) 0.112(5) -0.008(4) 0.055(4) -0.003(3)
C22 0.063(3) 0.114(5) 0.084(4) -0.005(3) 0.021(3) 0.011(3)
C26 0.105(5) 0.084(5) 0.202(9) 0.036(5) 0.076(6) 0.008(4)
C27 0.115(5) 0.070(4) 0.192(8) 0.003(4) 0.074(6) 0.015(4)
O20 0.338(12) 0.169(6) 0.133(6) -0.030(4) -0.057(7) 0.026(6)

loop_
_atom_type_symbol
_atom_type_description
_atom_type_scat_dispersion_real
_atom_type_scat_dispersion_imag
_atom_type_scat_source
C C 0.0033 0.0016 'International Tables Vol C Tables 4.2.6.8 and 6.1.1.4'
H H 0.0000 0.0000 'International Tables Vol C Tables 4.2.6.8 and 6.1.1.4'
N N 0.0061 0.0033 'International Tables Vol C Tables 4.2.6.8 and 6.1.1.4'
O O 0.0106 0.0060 'International Tables Vol C Tables 4.2.6.8 and 6.1.1.4'
Zn Zn 0.2839 1.4301 'International Tables Vol C Tables 4.2.6.8 and 6.1.1.4'

loop_
_geom_angle_atom_site_label_1
_geom_angle_atom_site_label_2
_geom_angle_atom_site_label_3
_geom_angle
N2 Zn1 N1 178.28(13)
N2 Zn1 O5 76.86(12)
N1 Zn1 O5 101.55(12)
N2 Zn1 O4 102.83(13)
N1 Zn1 O4 76.53(12)
O5 Zn1 O4 93.84(12)
N2 Zn1 O7 76.77(12)
N1 Zn1 O7 104.82(12)
O5 Zn1 O7 153.62(12)
O4 Zn1 O7 92.48(12)
N2 Zn1 O1 105.02(13)
N1 Zn1 O1 75.68(13)
O5 Zn1 O1 94.45(12)
O4 Zn1 O1 152.07(12)
O7 Zn1 O1 91.82(13)
C2 N1 C6 121.6(3)
C2 N1 Zn1 119.7(3)
C6 N1 Zn1 118.6(3)
C9 N2 C13 121.8(4)
C9 N2 Zn1 119.1(3)
C13 N2 Zn1 119.0(3)
C7 O4 Zn1 114.5(3)
C8 O5 Zn1 113.9(3)
C14 O7 Zn1 113.8(3)
C1 O1 Zn1 114.0(3)
N1 C2 C3 120.9(4)
N1 C2 C1 113.8(4)
C3 C2 C1 125.3(4)
N1 C6 C5 120.0(4)
N1 C6 C7 114.5(3)
C5 C6 C7 125.5(4)
C15 N3 C19 121.2(4)
C16 C17 C18 117.2(4)
C16 C17 C20 122.8(4)
C18 C17 C20 119.9(4)
C46 C47 C38 120.9(4)
C31 C32 C37 119.1(4)
C31 C32 C33 122.4(4)
C37 C32 C33 118.5(4)
C36 C37 C28 122.5(4)
C36 C37 C32 118.7(4)
C28 C37 C32 118.8(4)
O6 C8 O5 125.3(4)
O6 C8 C9 118.3(4)
O5 C8 C9 116.4(4)
C4 C3 C2 118.2(4)
C42 C41 C40 120.8(4)
C39 C40 C41 122.6(4)
C39 C40 C45 118.9(4)
C41 C40 C45 118.5(4)
C38 C39 C40 120.9(4)
C33 C34 O10 123.5(4)
C33 C34 C35 120.7(4)
O10 C34 C35 115.8(4)
O1 C1 O2 126.2(4)
O1 C1 C2 116.7(4)
O2 C1 C2 117.0(4)
C46 C45 C40 118.3(4)
C46 C45 C44 122.7(4)
C40 C45 C44 118.9(4)
C35 C36 C37 121.5(4)
C11 C10 C9 118.3(4)
N2 C9 C10 120.5(4)
N2 C9 C8 113.6(3)
C10 C9 C8 125.9(4)
C6 C5 C4 119.4(4)
C3 C4 C5 119.9(4)
C24 C23 C27 117.2(5)
C24 C23 C22 122.1(5)
C27 C23 C22 120.7(5)
O9 C28 C29 123.1(4)
O9 C28 C37 116.2(4)
C29 C28 C37 120.8(5)
O12 C44 C43 123.8(4)
O12 C44 C45 115.9(4)
C43 C44 C45 120.4(4)
O11 C38 C39 123.3(4)
O11 C38 C47 116.8(4)
C39 C38 C47 119.8(4)
C15 C16 C17 119.9(4)
O8 C14 O7 125.3(4)
O8 C14 C13 118.5(5)
O7 C14 C13 116.2(4)
O3 C7 O4 126.9(4)
O3 C7 C6 117.4(4)
O4 C7 C6 115.8(4)
C17 C20 C21 115.9(4)
C34 C33 C32 120.4(4)
C26 N4 C25 121.3(5)
C22 C21 C20 111.0(4)
C31 C30 C29 121.3(5)
C11 C12 C13 117.9(4)
C12 C11 C10 121.2(4)
C44 C43 C42 120.5(5)
N3 C19 C18 120.3(4)
C30 C31 C32 120.6(5)
C47 C46 C45 121.1(4)
N3 C15 C16 121.1(5)
N2 C13 C12 120.3(4)
N2 C13 C14 114.1(4)
C12 C13 C14 125.6(4)
C19 C18 C17 120.3(5)
C28 C29 C30 119.4(5)
C41 C42 C43 120.9(4)
C36 C35 C34 120.2(4)
C23 C24 C25 120.9(5)
N4 C25 C24 119.4(6)
C21 C22 C23 110.8(4)
N4 C26 C27 121.1(6)
C23 C27 C26 120.1(6)

loop_
_geom_bond_atom_site_label_1
_geom_bond_atom_site_label_2
_geom_bond_distance
Zn1 N2 2.008(3)
Zn1 N1 2.017(3)
Zn1 O5 2.176(3)
Zn1 O4 2.190(3)
Zn1 O7 2.210(3)
Zn1 O1 2.235(3)
N1 C2 1.333(5)
N1 C6 1.329(5)
N2 C9 1.326(5)
N2 C13 1.340(5)
O4 C7 1.261(5)
O5 C8 1.270(5)
O3 C7 1.246(5)
O7 C14 1.266(6)
O9 C28 1.364(6)
O1 C1 1.243(6)
C2 C3 1.381(6)
C2 C1 1.515(6)
C6 C5 1.377(6)
C6 C7 1.509(6)
O2 C1 1.257(6)
N3 C15 1.318(6)
N3 C19 1.330(6)
C17 C16 1.384(6)
C17 C18 1.389(6)
C17 C20 1.500(6)
O6 C8 1.238(5)
C47 C46 1.353(6)
C47 C38 1.398(6)
C32 C31 1.414(6)
C32 C37 1.421(6)
C32 C33 1.425(6)
C37 C36 1.406(6)
C37 C28 1.419(6)
C8 C9 1.506(6)
C3 C4 1.380(7)
C41 C42 1.361(7)
C41 C40 1.419(6)
C40 C39 1.414(6)
C40 C45 1.418(6)
C39 C38 1.368(6)
C34 C33 1.364(6)
C34 O10 1.367(5)
C34 C35 1.400(6)
O11 C38 1.366(5)
C45 C46 1.416(6)
C45 C44 1.433(6)
O12 C44 1.354(5)
C36 C35 1.355(6)
C10 C11 1.376(7)
C10 C9 1.383(6)
C5 C4 1.377(6)
C23 C24 1.343(7)
C23 C27 1.359(8)
C23 C22 1.518(7)
C28 C29 1.380(7)
C44 C43 1.358(6)
C16 C15 1.363(7)
C14 O8 1.244(6)
C14 C13 1.515(6)
C20 C21 1.524(6)
N4 C26 1.274(8)
N4 C25 1.322(7)
C21 C22 1.500(7)
C30 C31 1.358(7)
C30 C29 1.411(7)
C12 C11 1.372(7)
C12 C13 1.390(6)
C43 C42 1.399(7)
C19 C18 1.362(7)
C24 C25 1.374(7)
C26 C27 1.374(9)
